data_4336357
loop_
_publ_author_name
'Prakash Kanoo'
'Ryotaro Matsuda'
'Hiroshi Sato'
'Liangchun Li'
'Hyung Joon Jeon'
'Susumu Kitagawa'

_publ_section_title
;
 In Situ Generation of Functionality in a Reactive Haloalkane-Based Ligand
 for the Design of New Porous Coordination Polymers
;
_journal_name_full 'Inorganic Chemistry'
_journal_page_first 10735
_journal_page_last 10737
_journal_paper_doi 10.1021/ic401924d
_journal_volume 52
_journal_year 2013
_chemical_formula_sum 'C43 H30 Cu2 N7 O17'
_chemical_formula_weight 1043.82
_chemical_name_systematic
;
 ?
;
_space_group_crystal_system monoclinic
_space_group_IT_number 14
_space_group_name_Hall '-P 2yn'
_space_group_name_H-M_alt 'P 1 21/n 1'
_symmetry_space_group_name_Hall '-P 2yn'
_symmetry_space_group_name_H-M 'P 1 21/n 1'
_atom_sites_solution_hydrogens geom
_audit_creation_method SHELXL-2013
_cell_angle_alpha 90
_cell_angle_beta 101.57(3)
_cell_angle_gamma 90
_cell_formula_units_Z 4
_cell_length_a 14.563(3)
_cell_length_b 34.392(7)
_cell_length_c 19.462(4)
_cell_measurement_reflns_used 9485
_cell_measurement_temperature 100(2)
_cell_measurement_theta_max 24.6643
_cell_measurement_theta_min 2.6380
_cell_volume 9549(4)
_computing_cell_refinement CrystalClear
_computing_data_collection 'CrystalClear (Rigaku Inc., 2008)'
_computing_data_reduction CrystalClear
_computing_molecular_graphics 'Mercury 1.4.1'
_computing_publication_material 'PLATON (Spek, 2003)'
_computing_structure_refinement 'SHELXL-2013 (Sheldrick, 2013)'
_computing_structure_solution 'SIR-92 (Altomare et al. 1994)'
_diffrn_ambient_temperature 100(2)
_diffrn_measured_fraction_theta_full 0.810
_diffrn_measured_fraction_theta_max 0.990
_diffrn_measurement_device_type 'Rigaku Saturn724'
_diffrn_measurement_method \w
_diffrn_radiation_type MoK\a
_diffrn_radiation_wavelength 0.71073
_diffrn_reflns_av_R_equivalents 0.1326
_diffrn_reflns_av_unetI/netI 0.1392
_diffrn_reflns_Laue_measured_fraction_full 0.810
_diffrn_reflns_Laue_measured_fraction_max 0.990
_diffrn_reflns_limit_h_max 16
_diffrn_reflns_limit_h_min -16
_diffrn_reflns_limit_k_max 38
_diffrn_reflns_limit_k_min -38
_diffrn_reflns_limit_l_max 21
_diffrn_reflns_limit_l_min -21
_diffrn_reflns_number 63311
_diffrn_reflns_point_group_measured_fraction_full 0.810
_diffrn_reflns_point_group_measured_fraction_max 0.990
_diffrn_reflns_theta_full 25.242
_diffrn_reflns_theta_max 23.499
_diffrn_reflns_theta_min 2.604
_exptl_absorpt_coefficient_mu 0.484
_exptl_absorpt_correction_T_max 1.0000
_exptl_absorpt_correction_T_min 0.8104
_exptl_absorpt_correction_type multi-scan
_exptl_absorpt_process_details 'REQAB (Rigaku, 1998)'
_exptl_crystal_colour blue
_exptl_crystal_density_diffrn 0.726
_exptl_crystal_description block
_exptl_crystal_F_000 2124
_exptl_crystal_size_max 1.000
_exptl_crystal_size_mid 0.060
_exptl_crystal_size_min 0.040
_refine_diff_density_max 1.424
_refine_diff_density_min -0.865
_refine_diff_density_rms 0.113
_refine_ls_extinction_method none
_refine_ls_goodness_of_fit_ref 0.994
_refine_ls_hydrogen_treatment constr
_refine_ls_matrix_type full
_refine_ls_number_parameters 551
_refine_ls_number_reflns 14005
_refine_ls_number_restraints 3
_refine_ls_restrained_S_all 0.994
_refine_ls_R_factor_all 0.1889
_refine_ls_R_factor_gt 0.1247
_refine_ls_shift/su_max 0.000
_refine_ls_shift/su_mean 0.000
_refine_ls_structure_factor_coef Fsqd
_refine_ls_weighting_details 'w=1/[\s^2^(Fo^2^)+(0.2000P)^2^] where P=(Fo^2^+2Fc^2^)/3'
_refine_ls_weighting_scheme calc
_refine_ls_wR_factor_gt 0.3071
_refine_ls_wR_factor_ref 0.3570
_reflns_Friedel_coverage 0.000
_reflns_number_gt 6767
_reflns_number_total 14005
_reflns_threshold_expression 'I > 2\s(I)'
_cod_data_source_file ic401924d_si_003_2.cif
_cod_data_source_block PCP2
_cod_original_cell_volume 9549(3)
_cod_database_code 4336357
_shelx_space_group_comment
;
The symmetry employed for this shelxl refinement is uniquely defined
by the following loop, which should always be used as a source of
symmetry information in preference to the above space-group names.
They are only intended as comments.
;
_shelx_estimated_absorpt_t_min 0.643
_shelx_estimated_absorpt_t_max 0.981

loop_
_space_group_symop_operation_xyz
'x, y, z'
'-x+1/2, y+1/2, -z+1/2'
'-x, -y, -z'
'x-1/2, -y-1/2, z-1/2'

loop_
_atom_site_label
_atom_site_type_symbol
_atom_site_fract_x
_atom_site_fract_y
_atom_site_fract_z
_atom_site_U_iso_or_equiv
_atom_site_adp_type
_atom_site_occupancy
_atom_site_site_symmetry_order
_atom_site_calc_flag
_atom_site_refinement_flags_posn
_atom_site_refinement_flags_adp
C1 C 0.6594(5) 0.1131(2) 0.5309(4) 0.063(2) Uani 1 1 d . .
C2 C 0.6927(5) 0.1335(2) 0.5958(4) 0.0568(19) Uani 1 1 d . .
H2 H 0.7073 0.1199 0.6391 0.068 Uiso 1 1 calc R U
C3 C 0.7027(5) 0.1738(2) 0.5933(4) 0.0541(18) Uani 1 1 d . .
C4 C 0.6818(5) 0.1941(2) 0.5304(4) 0.0546(19) Uani 1 1 d . .
H4 H 0.6885 0.2216 0.5307 0.066 Uiso 1 1 calc R U
C5 C 0.6504(5) 0.1743(2) 0.4652(4) 0.061(2) Uani 1 1 d . .
C6 C 0.6401(4) 0.1333(2) 0.4664(4) 0.0538(18) Uani 1 1 d . .
H6 H 0.6202 0.1194 0.4239 0.065 Uiso 1 1 calc R U
C7 C 0.6465(6) 0.0677(3) 0.5321(6) 0.087(3) Uani 1 1 d . .
C8 C 0.7417(6) 0.1958(3) 0.6661(6) 0.080(3) Uani 1 1 d . .
C9 C 0.6322(5) 0.1946(2) 0.3974(4) 0.066(2) Uani 1 1 d . .
H9A H 0.6007 0.2197 0.4019 0.079 Uiso 1 1 calc R U
H9B H 0.5903 0.1786 0.3620 0.079 Uiso 1 1 calc R U
C10 C 0.7658(7) 0.2368(3) 0.3828(5) 0.095(3) Uani 1 1 d . .
H10 H 0.7356 0.2570 0.4033 0.115 Uiso 1 1 calc R U
C11 C 0.8566(6) 0.2448(3) 0.3623(5) 0.090(3) Uani 1 1 d . .
H11 H 0.8851 0.2698 0.3667 0.108 Uiso 1 1 calc R U
C12 C 0.8978(5) 0.2120(3) 0.3356(4) 0.066(2) Uani 1 1 d . .
C13 C 0.8533(9) 0.1780(3) 0.3243(7) 0.133(4) Uani 1 1 d . .
H13 H 0.8818 0.1566 0.3056 0.160 Uiso 1 1 calc R U
C14 C 0.7666(8) 0.1741(3) 0.3401(7) 0.133(4) Uani 1 1 d . .
H14 H 0.7329 0.1507 0.3272 0.160 Uiso 1 1 calc R U
C15 C 0.9981(6) 0.2179(3) 0.3119(4) 0.075(2) Uani 1 1 d . .
C16 C 1.0352(6) 0.2537(3) 0.3098(5) 0.087(3) Uani 1 1 d . .
H16 H 1.0045 0.2758 0.3242 0.105 Uiso 1 1 calc R U
C17 C 1.1216(6) 0.2582(3) 0.2855(4) 0.081(3) Uani 1 1 d . .
H17 H 1.1460 0.2836 0.2821 0.097 Uiso 1 1 calc R U
C18 C 1.1268(7) 0.1920(3) 0.2731(7) 0.112(4) Uani 1 1 d . .
H18 H 1.1589 0.1698 0.2607 0.134 Uiso 1 1 calc R U
C19 C 1.0443(7) 0.1859(3) 0.2947(6) 0.097(3) Uani 1 1 d . .
H19 H 1.0201 0.1604 0.2976 0.116 Uiso 1 1 calc R U
C20 C 0.8708(5) 0.2867(3) 0.8662(4) 0.063(2) Uani 1 1 d . .
C21 C 0.8960(5) 0.3123(2) 0.9316(4) 0.061(2) Uani 1 1 d . .
C22 C 0.9282(5) 0.2943(2) 0.9961(4) 0.0517(17) Uani 1 1 d . .
H22 H 0.9358 0.2669 0.9970 0.062 Uiso 1 1 calc R U
C23 C 0.9501(5) 0.3148(2) 1.0603(4) 0.065(2) Uani 1 1 d . .
C24 C 0.9402(5) 0.3588(2) 1.0545(4) 0.060(2) Uani 1 1 d . .
H24 H 0.9554 0.3746 1.0953 0.072 Uiso 1 1 calc R U
C25 C 0.9100(5) 0.3750(2) 0.9916(4) 0.065(2) Uani 1 1 d . .
C26 C 0.8875(5) 0.3534(2) 0.9291(3) 0.0510(17) Uani 1 1 d . .
H26 H 0.8667 0.3662 0.8855 0.061 Uiso 1 1 calc R U
C27 C 0.9778(5) 0.2955(3) 1.1314(4) 0.066(2) Uani 1 1 d . .
H27A H 1.0142 0.3137 1.1658 0.080 Uiso 1 1 calc R U
H27B H 1.0167 0.2722 1.1281 0.080 Uiso 1 1 calc R U
C28 C 0.8508(7) 0.2474(3) 1.1436(4) 0.079(3) Uani 1 1 d . .
H28 H 0.8872 0.2283 1.1260 0.095 Uiso 1 1 calc R U
C29 C 0.7628(6) 0.2362(3) 1.1577(5) 0.078(2) Uani 1 1 d . .
H29 H 0.7407 0.2102 1.1516 0.093 Uiso 1 1 calc R U
C30 C 0.7090(6) 0.2667(3) 1.1817(5) 0.085(3) Uani 1 1 d . .
C31 C 0.7462(7) 0.3036(3) 1.1945(6) 0.093(3) Uani 1 1 d . .
H31 H 0.7121 0.3238 1.2115 0.112 Uiso 1 1 calc R U
C32 C 0.8378(6) 0.3102(3) 1.1813(5) 0.077(2) Uani 1 1 d . .
H32 H 0.8658 0.3349 1.1930 0.093 Uiso 1 1 calc R U
C33 C 0.6135(6) 0.2571(3) 1.1984(4) 0.069(2) Uani 1 1 d . .
C34 C 0.5671(8) 0.2210(3) 1.1805(7) 0.116(3) Uani 1 1 d . .
H34 H 0.5983 0.2007 1.1612 0.139 Uiso 1 1 calc R U
C35 C 0.4744(8) 0.2151(3) 1.1912(7) 0.116(3) Uani 1 1 d . .
H35 H 0.4458 0.1906 1.1785 0.139 Uiso 1 1 calc R U
C36 C 0.4697(7) 0.2734(3) 1.2374(6) 0.095(3) Uani 1 1 d . .
H36 H 0.4387 0.2923 1.2601 0.114 Uiso 1 1 calc R U
C37 C 0.5609(8) 0.2814(4) 1.2270(6) 0.120(4) Uani 1 1 d . .
H37 H 0.5867 0.3062 1.2415 0.144 Uiso 1 1 calc R U
C38 C 0.8993(6) 0.4205(2) 0.9864(4) 0.0577(19) Uani 1 1 d . .
C39 C 0.8781(8) -0.0224(3) 0.4755(5) 0.101(3) Uani 1 1 d . .
H39 H 0.8837 -0.0361 0.4342 0.121 Uiso 1 1 calc R U
C40 C 0.9545(6) -0.0014(3) 0.5112(5) 0.088(3) Uani 1 1 d . .
C41 C 0.9407(7) 0.0145(5) 0.5734(7) 0.149(5) Uani 1 1 d . .
H41 H 0.9910 0.0275 0.6031 0.178 Uiso 1 1 calc R U
C42 C 0.8520(9) 0.0117(4) 0.5941(7) 0.149(6) Uani 1 1 d . .
H42 H 0.8437 0.0238 0.6363 0.179 Uiso 1 1 calc R U
C43 C 0.7960(7) -0.0238(3) 0.4978(5) 0.101(3) Uani 1 1 d . .
H43 H 0.7460 -0.0377 0.4694 0.122 Uiso 1 1 calc R U
N1 N 0.7259(4) 0.20200(19) 0.3731(3) 0.0618(16) Uani 1 1 d . .
N2 N 1.1674(5) 0.2284(2) 0.2678(4) 0.0719(19) Uani 1 1 d . .
N3 N 0.8861(4) 0.2839(2) 1.1537(3) 0.0618(16) Uani 1 1 d . .
N4 N 0.4264(4) 0.2410(2) 1.2172(3) 0.0596(16) Uani 1 1 d . .
N5 N 0.7791(5) -0.0080(2) 0.5543(4) 0.078(2) Uani 1 1 d . .
N6 N 0.627(2) 0.2642(11) 0.9915(15) 0.324(4) Uiso 1 1 d . .
N7 N 0.4302 0.3547 1.0100 0.324(4) Uiso 1 1 d D .
O1 O 0.7383(4) 0.23333(17) 0.6562(3) 0.0702(15) Uani 1 1 d . .
O2 O 0.7692(5) 0.17808(19) 0.7211(3) 0.088(2) Uani 1 1 d . .
O3 O 0.6574(4) 0.05064(16) 0.5914(3) 0.0701(15) Uani 1 1 d . .
O4 O 0.6226(4) 0.05021(16) 0.4730(3) 0.0782(16) Uani 1 1 d . .
O5 O 0.8448(4) 0.30658(14) 0.8073(3) 0.0635(13) Uani 1 1 d . .
O6 O 0.8688(4) 0.25121(16) 0.8700(3) 0.0679(14) Uani 1 1 d . .
O7 O 0.9240(4) 0.43849(15) 1.0440(3) 0.0796(16) Uani 1 1 d . .
O8 O 0.8644(4) 0.43472(15) 0.9294(3) 0.0683(14) Uani 1 1 d . .
O9 O 0.7528(5) 0.3176(2) 0.6480(3) 0.106(2) Uani 1 1 d . .
O10 O 0.5175(3) -0.00386(14) 0.5935(2) 0.0603(13) Uani 1 1 d . .
O11 O 0.7098(5) -0.0161(2) 0.7031(3) 0.115(2) Uani 1 1 d . .
O19 O 0.6986(18) 0.2846(7) 0.9886(11) 0.324(4) Uiso 1 1 d . .
O20 O 0.5610(18) 0.2891(7) 0.9918(11) 0.324(4) Uiso 1 1 d . .
O21 O 0.6346(16) 0.2252(7) 1.0016(12) 0.324(4) Uiso 1 1 d . .
O35 O 0.4112 0.3162 0.9885 0.324(4) Uiso 1 1 d D .
O39 O 0.4626 0.3849 0.9720 0.324(4) Uiso 1 1 d D .
O40 O 0.4425 0.3658 1.0809 0.324(4) Uiso 1 1 d D .
Cu1 Cu 0.79283(7) 0.26914(3) 0.73269(5) 0.0684(4) Uani 1 1 d . .
Cu2 Cu 0.65162(7) -0.00700(3) 0.58301(5) 0.0661(4) Uani 1 1 d . .

loop_
_atom_site_aniso_label
_atom_site_aniso_U_11
_atom_site_aniso_U_22
_atom_site_aniso_U_33
_atom_site_aniso_U_23
_atom_site_aniso_U_13
_atom_site_aniso_U_12
C1 0.030(4) 0.076(5) 0.088(6) -0.025(5) 0.026(4) -0.013(4)
C2 0.032(4) 0.085(6) 0.057(4) -0.010(4) 0.017(3) 0.005(4)
C3 0.035(4) 0.073(5) 0.060(5) -0.005(4) 0.024(3) 0.005(4)
C4 0.044(4) 0.058(4) 0.068(5) -0.032(4) 0.026(4) -0.008(3)
C5 0.039(4) 0.083(6) 0.065(5) -0.008(4) 0.025(4) -0.006(4)
C6 0.028(4) 0.082(5) 0.056(4) -0.002(4) 0.020(3) 0.010(3)
C7 0.060(6) 0.118(8) 0.100(7) -0.049(7) 0.060(5) -0.041(5)
C8 0.051(5) 0.080(7) 0.116(8) -0.064(6) 0.031(5) -0.017(5)
C9 0.043(5) 0.089(5) 0.067(5) -0.007(4) 0.012(4) -0.020(4)
C10 0.088(7) 0.108(8) 0.106(8) -0.020(6) 0.059(6) 0.003(6)
C11 0.054(6) 0.111(7) 0.109(7) -0.013(6) 0.024(5) -0.027(5)
C12 0.041(4) 0.101(6) 0.059(5) -0.010(4) 0.016(4) 0.013(4)
C13 0.132(7) 0.079(4) 0.229(10) -0.039(5) 0.134(8) -0.035(5)
C14 0.132(7) 0.079(4) 0.229(10) -0.039(5) 0.134(8) -0.035(5)
C15 0.057(5) 0.091(6) 0.074(6) 0.010(5) 0.003(4) -0.015(5)
C16 0.062(6) 0.132(8) 0.070(6) 0.017(6) 0.015(5) 0.005(6)
C17 0.046(5) 0.126(8) 0.070(5) 0.023(5) 0.011(4) -0.021(5)
C18 0.085(8) 0.090(7) 0.180(12) 0.000(7) 0.076(8) 0.008(6)
C19 0.075(7) 0.069(6) 0.167(10) 0.003(6) 0.072(7) 0.009(5)
C20 0.030(4) 0.100(7) 0.061(5) 0.001(5) 0.013(4) -0.007(4)
C21 0.044(4) 0.077(5) 0.069(5) -0.006(4) 0.031(4) -0.019(4)
C22 0.040(4) 0.061(4) 0.057(5) -0.012(4) 0.014(3) 0.002(3)
C23 0.034(4) 0.090(6) 0.073(5) -0.004(4) 0.019(4) -0.003(4)
C24 0.040(4) 0.097(6) 0.050(4) -0.017(4) 0.022(3) -0.012(4)
C25 0.046(5) 0.072(5) 0.085(6) 0.015(5) 0.036(4) 0.002(4)
C26 0.041(4) 0.070(5) 0.042(4) -0.008(3) 0.010(3) -0.006(4)
C27 0.041(4) 0.100(6) 0.061(5) 0.002(4) 0.016(4) -0.004(4)
C28 0.087(7) 0.086(6) 0.079(6) 0.010(5) 0.052(5) 0.009(5)
C29 0.053(5) 0.092(6) 0.093(6) -0.012(5) 0.026(5) 0.001(5)
C30 0.032(4) 0.129(8) 0.087(6) 0.045(6) -0.006(4) -0.014(5)
C31 0.070(6) 0.084(6) 0.138(9) -0.030(6) 0.054(6) -0.020(5)
C32 0.056(5) 0.098(6) 0.085(6) 0.004(5) 0.031(5) -0.022(5)
C33 0.048(5) 0.092(6) 0.070(5) 0.014(4) 0.022(4) 0.004(4)
C34 0.093(6) 0.104(5) 0.171(8) -0.046(5) 0.074(6) -0.046(5)
C35 0.093(6) 0.104(5) 0.171(8) -0.046(5) 0.074(6) -0.046(5)
C36 0.054(6) 0.122(8) 0.115(8) -0.015(6) 0.034(6) -0.010(6)
C37 0.084(8) 0.152(10) 0.136(10) -0.057(8) 0.052(7) -0.037(7)
C38 0.054(5) 0.069(5) 0.052(5) -0.019(4) 0.016(4) -0.017(4)
C39 0.088(8) 0.145(9) 0.081(6) -0.021(6) 0.045(6) -0.002(7)
C40 0.056(6) 0.141(9) 0.072(6) -0.025(6) 0.024(5) -0.004(6)
C41 0.043(6) 0.257(16) 0.147(11) -0.051(11) 0.022(7) -0.044(8)
C42 0.089(9) 0.240(15) 0.135(10) -0.093(11) 0.060(8) -0.050(10)
C43 0.084(7) 0.147(9) 0.081(6) -0.046(6) 0.037(6) -0.030(6)
N1 0.049(4) 0.066(4) 0.077(4) -0.009(3) 0.029(3) -0.004(3)
N2 0.041(4) 0.078(5) 0.097(5) 0.014(4) 0.013(4) 0.014(4)
N3 0.050(4) 0.090(5) 0.048(4) 0.003(3) 0.019(3) -0.008(4)
N4 0.043(4) 0.078(4) 0.062(4) 0.012(3) 0.021(3) 0.010(3)
N5 0.057(5) 0.098(5) 0.084(5) -0.010(4) 0.027(4) 0.016(4)
O1 0.049(3) 0.092(4) 0.069(3) -0.032(3) 0.012(3) -0.011(3)
O2 0.113(6) 0.103(5) 0.046(3) -0.004(3) 0.006(3) 0.006(4)
O3 0.067(4) 0.079(4) 0.074(4) -0.010(3) 0.037(3) -0.006(3)
O4 0.073(4) 0.083(4) 0.085(4) -0.019(3) 0.030(3) -0.020(3)
O5 0.053(3) 0.074(3) 0.060(3) -0.008(3) 0.002(3) -0.011(3)
O6 0.069(4) 0.065(3) 0.073(4) -0.016(3) 0.022(3) -0.009(3)
O7 0.090(4) 0.067(3) 0.091(4) -0.010(3) 0.039(4) -0.011(3)
O8 0.048(3) 0.076(4) 0.085(4) -0.013(3) 0.022(3) -0.013(3)
O9 0.089(5) 0.137(6) 0.098(5) 0.019(4) 0.032(4) 0.042(4)
O10 0.055(3) 0.080(3) 0.049(3) -0.004(2) 0.020(2) -0.019(3)
O11 0.086(5) 0.174(7) 0.079(4) 0.013(4) 0.002(4) 0.008(5)
Cu1 0.0525(6) 0.0854(7) 0.0714(7) -0.0163(5) 0.0223(5) -0.0043(5)
Cu2 0.0517(6) 0.0774(7) 0.0722(7) -0.0014(5) 0.0195(5) 0.0038(5)

loop_
_atom_type_symbol
_atom_type_description
_atom_type_scat_dispersion_real
_atom_type_scat_dispersion_imag
_atom_type_scat_source
C C 0.0033 0.0016 'International Tables Vol C Tables 4.2.6.8 and 6.1.1.4'
H H 0.0000 0.0000 'International Tables Vol C Tables 4.2.6.8 and 6.1.1.4'
N N 0.0061 0.0033 'International Tables Vol C Tables 4.2.6.8 and 6.1.1.4'
O O 0.0106 0.0060 'International Tables Vol C Tables 4.2.6.8 and 6.1.1.4'
Cu Cu 0.3201 1.2651 'International Tables Vol C Tables 4.2.6.8 and 6.1.1.4'

loop_
_geom_angle_atom_site_label_1
_geom_angle_atom_site_label_2
_geom_angle_atom_site_label_3
_geom_angle
_geom_angle_site_symmetry_1
_geom_angle_site_symmetry_3
C6 C1 C2 120.8(7) . .
C6 C1 C7 119.9(7) . .
C2 C1 C7 119.4(8) . .
C3 C2 C1 118.2(7) . .
C3 C2 H2 120.9 . .
C1 C2 H2 120.9 . .
C4 C3 C2 121.6(7) . .
C4 C3 C8 121.0(7) . .
C2 C3 C8 117.3(7) . .
C3 C4 C5 121.1(7) . .
C3 C4 H4 119.5 . .
C5 C4 H4 119.5 . .
C6 C5 C4 118.2(7) . .
C6 C5 C9 119.2(7) . .
C4 C5 C9 122.6(7) . .
C1 C6 C5 120.1(7) . .
C1 C6 H6 120.0 . .
C5 C6 H6 120.0 . .
O3 C7 O4 123.8(9) . .
O3 C7 C1 118.5(7) . .
O4 C7 C1 117.7(9) . .
O2 C8 O1 128.1(8) . .
O2 C8 C3 122.0(8) . .
O1 C8 C3 109.9(9) . .
C5 C9 N1 109.9(6) . .
C5 C9 H9A 109.7 . .
N1 C9 H9A 109.7 . .
C5 C9 H9B 109.7 . .
N1 C9 H9B 109.7 . .
H9A C9 H9B 108.2 . .
N1 C10 C11 121.1(8) . .
N1 C10 H10 119.4 . .
C11 C10 H10 119.4 . .
C12 C11 C10 114.6(8) . .
C12 C11 H11 122.7 . .
C10 C11 H11 122.7 . .
C13 C12 C11 121.9(8) . .
C13 C12 C15 119.6(7) . .
C11 C12 C15 118.2(8) . .
C12 C13 C14 119.2(9) . .
C12 C13 H13 120.4 . .
C14 C13 H13 120.4 . .
N1 C14 C13 123.4(9) . .
N1 C14 H14 118.3 . .
C13 C14 H14 118.3 . .
C16 C15 C19 120.7(9) . .
C16 C15 C12 120.4(8) . .
C19 C15 C12 118.9(8) . .
C15 C16 C17 119.2(10) . .
C15 C16 H16 120.4 . .
C17 C16 H16 120.4 . .
N2 C17 C16 121.9(9) . .
N2 C17 H17 119.0 . .
C16 C17 H17 119.0 . .
C19 C18 N2 125.0(9) . .
C19 C18 H18 117.5 . .
N2 C18 H18 117.5 . .
C15 C19 C18 117.2(9) . .
C15 C19 H19 121.4 . .
C18 C19 H19 121.4 . .
O6 C20 O5 124.2(7) . .
O6 C20 C21 121.9(7) . .
O5 C20 C21 113.7(8) . .
C22 C21 C26 119.0(7) . .
C22 C21 C20 118.4(7) . .
C26 C21 C20 122.6(7) . .
C21 C22 C23 123.4(7) . .
C21 C22 H22 118.3 . .
C23 C22 H22 118.3 . .
C22 C23 C27 124.0(7) . .
C22 C23 C24 115.4(7) . .
C27 C23 C24 120.5(7) . .
C25 C24 C23 119.4(7) . .
C25 C24 H24 120.3 . .
C23 C24 H24 120.3 . .
C24 C25 C26 123.2(7) . .
C24 C25 C38 119.0(8) . .
C26 C25 C38 117.8(7) . .
C25 C26 C21 119.5(7) . .
C25 C26 H26 120.2 . .
C21 C26 H26 120.2 . .
C23 C27 N3 106.6(6) . .
C23 C27 H27A 110.4 . .
N3 C27 H27A 110.4 . .
C23 C27 H27B 110.4 . .
N3 C27 H27B 110.4 . .
H27A C27 H27B 108.6 . .
N3 C28 C29 123.7(8) . .
N3 C28 H28 118.2 . .
C29 C28 H28 118.2 . .
C28 C29 C30 115.9(8) . .
C28 C29 H29 122.0 . .
C30 C29 H29 122.0 . .
C31 C30 C29 120.5(8) . .
C31 C30 C33 119.9(9) . .
C29 C30 C33 119.4(8) . .
C30 C31 C32 117.3(8) . .
C30 C31 H31 121.4 . .
C32 C31 H31 121.4 . .
N3 C32 C31 123.9(8) . .
N3 C32 H32 118.1 . .
C31 C32 H32 118.1 . .
C37 C33 C34 111.5(9) . .
C37 C33 C30 125.5(9) . .
C34 C33 C30 122.9(8) . .
C35 C34 C33 120.4(9) . .
C35 C34 H34 119.8 . .
C33 C34 H34 119.8 . .
N4 C35 C34 124.2(9) . .
N4 C35 H35 117.9 . .
C34 C35 H35 117.9 . .
N4 C36 C37 122.6(9) . .
N4 C36 H36 118.7 . .
C37 C36 H36 118.7 . .
C33 C37 C36 125.1(10) . .
C33 C37 H37 117.5 . .
C36 C37 H37 117.5 . .
O8 C38 O7 126.9(8) . .
O8 C38 C25 118.2(7) . .
O7 C38 C25 114.8(7) . .
C43 C39 C40 121.9(9) . .
C43 C39 H39 119.0 . .
C40 C39 H39 119.0 . .
C41 C40 C39 113.7(8) . .
C41 C40 C40 122.0(11) . 3_756
C39 C40 C40 124.1(10) . 3_756
C40 C41 C42 121.2(10) . .
C40 C41 H41 119.4 . .
C42 C41 H41 119.4 . .
N5 C42 C41 121.2(10) . .
N5 C42 H42 119.4 . .
C41 C42 H42 119.4 . .
N5 C43 C39 126.0(10) . .
N5 C43 H43 117.0 . .
C39 C43 H43 117.0 . .
C10 N1 C14 119.0(7) . .
C10 N1 C9 119.4(6) . .
C14 N1 C9 121.6(7) . .
C17 N2 C18 115.9(8) . .
C17 N2 Cu1 125.7(6) . 4_665
C18 N2 Cu1 118.4(6) . 4_665
C32 N3 C28 118.4(7) . .
C32 N3 C27 120.0(7) . .
C28 N3 C27 121.6(7) . .
C35 N4 C36 116.0(8) . .
C35 N4 Cu1 122.7(6) . 4_566
C36 N4 Cu1 121.1(6) . 4_566
C43 N5 C42 115.7(8) . .
C43 N5 Cu2 125.3(7) . .
C42 N5 Cu2 118.8(6) . .
O19 N6 O20 105(3) . .
O19 N6 O21 121(3) . .
O20 N6 O21 134(3) . .
O35 N7 O40 121.906(4) . .
O35 N7 O39 127.392(11) . .
O40 N7 O39 108.855(13) . .
C8 O1 Cu1 120.5(6) . .
C7 O3 Cu2 112.9(5) . .
C20 O5 Cu1 107.5(5) . .
C38 O8 Cu2 121.2(5) . 2_656
O1 Cu1 O5 177.9(2) . .
O1 Cu1 N4 91.9(2) . 4_665
O5 Cu1 N4 89.1(2) . 4_665
O1 Cu1 N2 91.5(2) . 4_566
O5 Cu1 N2 87.9(2) . 4_566
N4 Cu1 N2 167.3(3) 4_665 4_566
O1 Cu1 O9 84.7(3) . .
O5 Cu1 O9 93.3(2) . .
N4 Cu1 O9 97.3(3) 4_665 .
N2 Cu1 O9 95.2(3) 4_566 .
O3 Cu2 O10 87.9(2) . .
O3 Cu2 O8 175.7(2) . 2_646
O10 Cu2 O8 88.50(19) . 2_646
O3 Cu2 N5 90.8(3) . .
O10 Cu2 N5 170.0(2) . .
O8 Cu2 N5 92.3(2) 2_646 .
O3 Cu2 O11 92.9(3) . .
O10 Cu2 O11 94.1(2) . .
O8 Cu2 O11 89.8(3) 2_646 .
N5 Cu2 O11 96.0(3) . .

loop_
_geom_bond_atom_site_label_1
_geom_bond_atom_site_label_2
_geom_bond_distance
_geom_bond_site_symmetry_2
C1 C6 1.411(10) .
C1 C2 1.442(10) .
C1 C7 1.574(12) .
C2 C3 1.393(10) .
C2 H2 0.9500 .
C3 C4 1.390(10) .
C3 C8 1.607(11) .
C4 C5 1.432(10) .
C4 H4 0.9500 .
C5 C6 1.420(10) .
C5 C9 1.469(11) .
C6 H6 0.9500 .
C7 O3 1.277(11) .
C7 O4 1.283(10) .
C8 O2 1.227(12) .
C8 O1 1.304(11) .
C9 N1 1.551(9) .
C9 H9A 0.9900 .
C9 H9B 0.9900 .
C10 N1 1.329(11) .
C10 C11 1.481(12) .
C10 H10 0.9500 .
C11 C12 1.424(12) .
C11 H11 0.9500 .
C12 C13 1.335(12) .
C12 C15 1.631(11) .
C13 C14 1.365(13) .
C13 H13 0.9500 .
C14 N1 1.355(11) .
C14 H14 0.9500 .
C15 C16 1.351(12) .
C15 C19 1.366(12) .
C16 C17 1.439(12) .
C16 H16 0.9500 .
C17 N2 1.309(11) .
C17 H17 0.9500 .
C18 C19 1.366(12) .
C18 N2 1.396(11) .
C18 H18 0.9500 .
C19 H19 0.9500 .
C20 O6 1.224(9) .
C20 O5 1.322(9) .
C20 C21 1.531(11) .
C21 C22 1.393(10) .
C21 C26 1.418(10) .
C22 C23 1.415(10) .
C22 H22 0.9500 .
C23 C27 1.515(11) .
C23 C24 1.522(11) .
C24 C25 1.337(10) .
C24 H24 0.9500 .
C25 C26 1.409(10) .
C25 C38 1.574(11) .
C26 H26 0.9500 .
C27 N3 1.538(9) .
C27 H27A 0.9900 .
C27 H27B 0.9900 .
C28 N3 1.354(11) .
C28 C29 1.417(11) .
C28 H28 0.9500 .
C29 C30 1.441(13) .
C29 H29 0.9500 .
C30 C31 1.385(12) .
C30 C33 1.527(11) .
C31 C32 1.427(11) .
C31 H31 0.9500 .
C32 N3 1.323(10) .
C32 H32 0.9500 .
C33 C37 1.329(13) .
C33 C34 1.423(12) .
C34 C35 1.421(13) .
C34 H34 0.9500 .
C35 N4 1.296(11) .
C35 H35 0.9500 .
C36 N4 1.301(11) .
C36 C37 1.410(13) .
C36 H36 0.9500 .
C37 H37 0.9500 .
C38 O8 1.225(9) .
C38 O7 1.267(9) .
C39 C43 1.354(13) .
C39 C40 1.388(13) .
C39 H39 0.9500 .
C40 C41 1.379(15) .
C40 C40 1.481(17) 3_756
C41 C42 1.431(14) .
C41 H41 0.9500 .
C42 N5 1.362(13) .
C42 H42 0.9500 .
C43 N5 1.292(10) .
C43 H43 0.9500 .
N2 Cu1 2.076(7) 4_665
N4 Cu1 2.057(6) 4_566
N5 Cu2 2.044(7) .
N6 O19 1.26(3) .
N6 O20 1.29(3) .
N6 O21 1.35(3) .
N7 O35 1.3972(3) .
N7 O40 1.4096(3) .
N7 O39 1.4121(2) .
O1 Cu1 1.973(5) .
O3 Cu2 1.989(5) .
O5 Cu1 1.974(5) .
O8 Cu2 2.027(6) 2_656
O9 Cu1 2.334(6) .
O10 Cu2 2.007(5) .
O11 Cu2 2.341(6) .
Cu1 N4 2.057(6) 4_665
Cu1 N2 2.076(7) 4_566
Cu2 O8 2.027(6) 2_646

loop_
_platon_squeeze_void_nr
_platon_squeeze_void_average_x
_platon_squeeze_void_average_y
_platon_squeeze_void_average_z
_platon_squeeze_void_volume
_platon_squeeze_void_count_electrons
_platon_squeeze_void_content
1 -0.016 0.000 0.000 2784 653 ' '
2 -0.012 0.500 0.493 2784 655 ' '
